data_4307947
loop_
_publ_author_name
'F. Albert Cotton'
'Zhong Li'
'Carlos A. Murillo'
'Xiaoping Wang'
'Rongmin Yu'
'Qinliang Zhao'

_publ_section_title
;
Crystal-to-Crystal Oxidative Deprotonation of a Di(\m-hydroxo) to a
Di(\m-oxo) Dimer of Dimolybdenum Units
;
_journal_name_full 'Inorganic Chemistry'
_journal_page_first 3245
_journal_page_last 3250
_journal_paper_doi 10.1021/ic062443v
_journal_volume 46
_journal_year 2007
_chemical_formula_moiety 'C90H90Mo4N12O14, 0.253(CH2Cl2)'
_chemical_formula_sum 'C90.25 H90.5 Cl0.5 Mo4 N12 O14'
_chemical_formula_weight 1968.73
_chemical_name_common '[Mo2(DAniF)3]2(OH?)2,0.253CH2Cl2'
_chemical_name_systematic
; 
 ? 
;
_space_group_IT_number 2
_symmetry_cell_setting triclinic
_symmetry_space_group_name_Hall '-P 1'
_symmetry_space_group_name_H-M 'P -1'
_atom_sites_solution_hydrogens geom
_atom_sites_solution_primary direct
_atom_sites_solution_secondary difmap
_audit_creation_method SHELXL-97
_cell_angle_alpha 92.129(3)
_cell_angle_beta 90.993(3)
_cell_angle_gamma 95.741(3)
_cell_formula_units_Z 2
_cell_length_a 14.723(3)
_cell_length_b 17.246(4)
_cell_length_c 17.459(4)
_cell_measurement_reflns_used 5061
_cell_measurement_temperature 213(2)
_cell_measurement_theta_max 25.55
_cell_measurement_theta_min 2.28
_cell_volume 4406.8(17)
_computing_cell_refinement SAINT
_computing_data_collection SMART
_computing_data_reduction SAINT
_computing_molecular_graphics XP
_computing_publication_material CIFTAB
_computing_structure_refinement 'SHELXL-97 (Sheldrick, 1997)'
_computing_structure_solution 'SHELXS-97 (Sheldrick, 1990)'
_diffrn_ambient_temperature 213(2)
_diffrn_measured_fraction_theta_full 0.975
_diffrn_measured_fraction_theta_max 0.975
_diffrn_measurement_device_type 'BRUKER SMART 1000'
_diffrn_measurement_method \w-scans
_diffrn_radiation_monochromator graphite
_diffrn_radiation_source 'fine-focus sealed tube'
_diffrn_radiation_type MoK\a
_diffrn_radiation_wavelength 0.71073
_diffrn_reflns_av_R_equivalents 0.0349
_diffrn_reflns_av_sigmaI/netI 0.0651
_diffrn_reflns_limit_h_max 17
_diffrn_reflns_limit_h_min -17
_diffrn_reflns_limit_k_max 20
_diffrn_reflns_limit_k_min -20
_diffrn_reflns_limit_l_max 21
_diffrn_reflns_limit_l_min -19
_diffrn_reflns_number 29104
_diffrn_reflns_theta_full 25.61
_diffrn_reflns_theta_max 25.61
_diffrn_reflns_theta_min 1.63
_diffrn_standards_number 0
_exptl_absorpt_coefficient_mu 0.641
_exptl_absorpt_correction_T_max 0.9387
_exptl_absorpt_correction_T_min 0.8718
_exptl_absorpt_correction_type multi-scan
_exptl_absorpt_process_details SADABS
_exptl_crystal_colour orange
_exptl_crystal_density_diffrn 1.484
_exptl_crystal_density_method 'not measured'
_exptl_crystal_description block
_exptl_crystal_F_000 2009
_exptl_crystal_size_max 0.22
_exptl_crystal_size_mid 0.14
_exptl_crystal_size_min 0.10
_refine_diff_density_max 1.514
_refine_diff_density_min -0.642
_refine_diff_density_rms 0.100
_refine_ls_extinction_method none
_refine_ls_goodness_of_fit_ref 1.071
_refine_ls_hydrogen_treatment noref
_refine_ls_matrix_type full
_refine_ls_number_parameters 1076
_refine_ls_number_reflns 16167
_refine_ls_number_restraints 16
_refine_ls_restrained_S_all 1.072
_refine_ls_R_factor_all 0.0983
_refine_ls_R_factor_gt 0.0481
_refine_ls_shift/su_max 0.001
_refine_ls_shift/su_mean 0.000
_refine_ls_structure_factor_coef Fsqd
_refine_ls_weighting_details 'calc w=1/[\s^2^(Fo^2^)+(0.0456P)^2^+10.4698P] where P=(Fo^2^+2Fc^2^)/3'
_refine_ls_weighting_scheme calc
_refine_ls_wR_factor_gt 0.1079
_refine_ls_wR_factor_ref 0.1445
_reflns_number_gt 10287
_reflns_number_total 16167
_reflns_threshold_expression >2sigma(I)
_cod_data_source_file ic062443vsi20070207_040322_03.cif
_cod_data_source_block xl1?0.253CH2Cl2-3
_cod_original_cell_volume 4407.0(17)
_cod_original_formula_sum 'C90.25 H90.50 Cl0.50 Mo4 N12 O14'
_cod_database_code 4307947

loop_
_symmetry_equiv_pos_as_xyz
'x, y, z'
'-x, -y, -z'

loop_
_atom_site_label
_atom_site_type_symbol
_atom_site_fract_x
_atom_site_fract_y
_atom_site_fract_z
_atom_site_U_iso_or_equiv
_atom_site_adp_type
_atom_site_occupancy
_atom_site_symmetry_multiplicity
_atom_site_calc_flag
_atom_site_refinement_flags
_atom_site_disorder_assembly
_atom_site_disorder_group
Mo1 Mo 0.62121(3) -0.02172(3) -0.07007(3) 0.02992(12) Uani 1 1 d . . .
Mo2 Mo 0.49307(3) -0.03437(3) -0.12798(3) 0.02987(12) Uani 1 1 d . . .
Mo3 Mo 0.50973(3) 0.51537(3) 0.37380(3) 0.03677(14) Uani 1 1 d . . .
Mo4 Mo 0.63403(3) 0.51147(3) 0.43554(3) 0.03911(14) Uani 1 1 d . A .
N1 N 0.6376(3) 0.1022(2) -0.0913(3) 0.0339(11) Uani 1 1 d . . .
N2 N 0.4985(3) 0.0864(2) -0.1548(3) 0.0331(10) Uani 1 1 d . . .
N3 N 0.6917(3) -0.0412(3) -0.1735(3) 0.0350(11) Uani 1 1 d . . .
N4 N 0.5533(3) -0.0527(3) -0.2357(3) 0.0349(10) Uani 1 1 d . . .
N5 N 0.6085(3) -0.1432(2) -0.0417(3) 0.0323(10) Uani 1 1 d . . .
N6 N 0.4709(3) -0.1562(2) -0.1069(3) 0.0322(10) Uani 1 1 d . . .
N7 N 0.5147(3) 0.6397(3) 0.3926(3) 0.0432(12) Uani 1 1 d . . .
N8 N 0.6500(3) 0.6350(3) 0.4596(3) 0.0474(13) Uani 1 1 d . . .
N9 N 0.5795(3) 0.5312(3) 0.2683(3) 0.0409(11) Uani 1 1 d . . .
N10 N 0.7147(3) 0.5283(3) 0.3347(3) 0.0414(12) Uani 1 1 d D . .
N11 N 0.4913(3) 0.3914(3) 0.3541(3) 0.0462(13) Uani 1 1 d . . .
N12 N 0.6278(3) 0.3878(3) 0.4188(3) 0.0477(13) Uani 1 1 d D . .
O22 O 0.2324(5) 0.1944(4) -0.3429(4) 0.120(3) Uani 1 1 d . . .
O3 O 1.0725(3) 0.0043(3) -0.1797(3) 0.0722(15) Uani 1 1 d . . .
O4 O 0.3347(3) -0.0108(3) -0.4916(3) 0.0685(14) Uani 1 1 d . . .
O5 O 0.8719(4) -0.2867(4) 0.1201(4) 0.107(2) Uani 1 1 d . . .
O6 O 0.1741(4) -0.3550(4) -0.2237(5) 0.133(3) Uani 1 1 d . . .
O7 O 0.2327(3) 0.8095(3) 0.2969(3) 0.0716(15) Uani 1 1 d . . .
O8 O 0.9426(3) 0.7771(4) 0.6392(3) 0.095(2) Uani 1 1 d . . .
O9 O 0.3919(4) 0.5854(3) -0.0023(3) 0.0798(16) Uani 1 1 d . . .
O11 O 0.2005(3) 0.2495(3) 0.1732(3) 0.0808(17) Uani 1 1 d . . .
O1 O 0.6026(3) 0.0139(3) 0.0438(2) 0.0495(11) Uani 1 1 d . . .
O2 O 0.5939(3) 0.4957(4) 0.5477(3) 0.0816(17) Uani 1 1 d . . .
C10 C 0.5723(4) 0.1316(3) -0.1312(3) 0.0394(14) Uani 1 1 d . . .
H10A H 0.5785 0.1846 -0.1427 0.047 Uiso 1 1 calc R . .
C11 C 0.7117(2) 0.15601(18) -0.0605(2) 0.0351(13) Uani 1 1 d G . .
C12 C 0.7014(2) 0.2339(2) -0.0431(3) 0.0506(16) Uani 1 1 d G . .
H12 H 0.6443 0.2528 -0.0502 0.061 Uiso 1 1 calc R . .
C13 C 0.7755(3) 0.28377(16) -0.0150(3) 0.062(2) Uani 1 1 d G . .
H13 H 0.7685 0.3364 -0.0033 0.074 Uiso 1 1 calc R . .
C14 C 0.8599(2) 0.2558(2) -0.0044(3) 0.0603(19) Uani 1 1 d GD . .
C15 C 0.87024(19) 0.1779(2) -0.0218(3) 0.0491(16) Uani 1 1 d G . .
H15 H 0.9273 0.1589 -0.0147 0.059 Uiso 1 1 calc R . .
C16 C 0.7961(2) 0.12799(16) -0.0498(2) 0.0437(15) Uani 1 1 d G . .
H16 H 0.8031 0.0753 -0.0616 0.052 Uiso 1 1 calc R . .
O21 O 0.9372(3) 0.3004(3) 0.0233(4) 0.0915(19) Uani 1 1 d D . .
C17 C 0.9334(7) 0.3821(4) 0.0298(9) 0.182(7) Uani 1 1 d D . .
H17D H 0.8787 0.3954 0.0038 0.273 Uiso 1 1 calc R . .
H17E H 0.9867 0.4083 0.0065 0.273 Uiso 1 1 calc R . .
H17F H 0.9322 0.3984 0.0835 0.273 Uiso 1 1 calc R . .
C21 C 0.4308(4) 0.1164(3) -0.2013(3) 0.0361(13) Uani 1 1 d . . .
C22 C 0.4337(5) 0.1907(4) -0.2263(4) 0.063(2) Uani 1 1 d . . .
H22B H 0.4836 0.2266 -0.2112 0.076 Uiso 1 1 calc R . .
C23 C 0.3671(6) 0.2147(5) -0.2724(5) 0.078(2) Uani 1 1 d . . .
H23A H 0.3722 0.2662 -0.2887 0.093 Uiso 1 1 calc R . .
C24 C 0.2932(5) 0.1645(5) -0.2951(4) 0.067(2) Uani 1 1 d . . .
C25 C 0.2875(4) 0.0903(4) -0.2708(4) 0.0601(19) Uani 1 1 d . . .
H25A H 0.2370 0.0549 -0.2857 0.072 Uiso 1 1 calc R . .
C26 C 0.3555(4) 0.0667(4) -0.2243(4) 0.0508(16) Uani 1 1 d . . .
H26A H 0.3503 0.0152 -0.2080 0.061 Uiso 1 1 calc R . .
C27 C 0.1640(7) 0.1473(9) -0.3749(7) 0.168(6) Uani 1 1 d . . .
H27A H 0.1265 0.1772 -0.4064 0.252 Uiso 1 1 calc R . .
H27B H 0.1272 0.1231 -0.3351 0.252 Uiso 1 1 calc R . .
H27C H 0.1885 0.1072 -0.4065 0.252 Uiso 1 1 calc R . .
C30 C 0.6433(4) -0.0460(3) -0.2381(3) 0.0379(13) Uani 1 1 d . . .
H30A H 0.6727 -0.0447 -0.2855 0.045 Uiso 1 1 calc R . .
C31 C 0.7892(4) -0.0319(3) -0.1771(3) 0.0382(13) Uani 1 1 d . . .
C32 C 0.8356(4) 0.0162(4) -0.2285(4) 0.0464(15) Uani 1 1 d . . .
H32A H 0.8023 0.0423 -0.2641 0.056 Uiso 1 1 calc R . .
C33 C 0.9297(4) 0.0264(4) -0.2284(4) 0.0552(18) Uani 1 1 d . . .
H33A H 0.9601 0.0580 -0.2646 0.066 Uiso 1 1 calc R . .
C34 C 0.9790(4) -0.0102(4) -0.1748(4) 0.0512(17) Uani 1 1 d . . .
C35 C 0.9350(4) -0.0567(3) -0.1221(4) 0.0457(15) Uani 1 1 d . . .
H35A H 0.9685 -0.0806 -0.0850 0.055 Uiso 1 1 calc R . .
C36 C 0.8402(4) -0.0679(3) -0.1244(3) 0.0413(14) Uani 1 1 d . . .
H36A H 0.8100 -0.1009 -0.0891 0.050 Uiso 1 1 calc R . .
C37 C 1.1254(4) -0.0337(5) -0.1254(5) 0.082(3) Uani 1 1 d . . .
H37A H 1.1896 -0.0164 -0.1307 0.122 Uiso 1 1 calc R . .
H37B H 1.1155 -0.0897 -0.1348 0.122 Uiso 1 1 calc R . .
H37C H 1.1067 -0.0207 -0.0738 0.122 Uiso 1 1 calc R . .
C41 C 0.5042(4) -0.0433(3) -0.3058(3) 0.0345(12) Uani 1 1 d . . .
C42 C 0.5184(4) 0.0233(4) -0.3465(3) 0.0451(15) Uani 1 1 d . . .
H42A H 0.5662 0.0612 -0.3310 0.054 Uiso 1 1 calc R . .
C43 C 0.4645(4) 0.0364(4) -0.4094(4) 0.0527(17) Uani 1 1 d . . .
H43A H 0.4758 0.0824 -0.4365 0.063 Uiso 1 1 calc R . .
C44 C 0.3940(4) -0.0191(4) -0.4319(4) 0.0485(16) Uani 1 1 d . . .
C45 C 0.3802(4) -0.0863(4) -0.3930(4) 0.0509(16) Uani 1 1 d . . .
H45A H 0.3332 -0.1246 -0.4094 0.061 Uiso 1 1 calc R . .
C46 C 0.4338(4) -0.0990(3) -0.3304(3) 0.0442(15) Uani 1 1 d . . .
H46A H 0.4228 -0.1454 -0.3040 0.053 Uiso 1 1 calc R . .
C47 C 0.3362(6) 0.0630(5) -0.5228(4) 0.082(3) Uani 1 1 d . . .
H47A H 0.2901 0.0616 -0.5634 0.124 Uiso 1 1 calc R . .
H47B H 0.3959 0.0776 -0.5435 0.124 Uiso 1 1 calc R . .
H47C H 0.3235 0.1010 -0.4831 0.124 Uiso 1 1 calc R . .
C50 C 0.5329(3) -0.1864(3) -0.0653(3) 0.0336(12) Uani 1 1 d . . .
H50A H 0.5236 -0.2390 -0.0522 0.040 Uiso 1 1 calc R . .
C51 C 0.6745(4) -0.1812(3) 0.0006(3) 0.0386(14) Uani 1 1 d . . .
C52 C 0.6891(4) -0.2583(4) -0.0140(5) 0.062(2) Uani 1 1 d . . .
H52A H 0.6539 -0.2880 -0.0522 0.074 Uiso 1 1 calc R . .
C53 C 0.7549(5) -0.2925(4) 0.0272(5) 0.080(3) Uani 1 1 d . . .
H53A H 0.7628 -0.3454 0.0181 0.096 Uiso 1 1 calc R . .
C54 C 0.8087(5) -0.2487(5) 0.0814(5) 0.071(2) Uani 1 1 d . . .
C55 C 0.7958(5) -0.1725(5) 0.0957(4) 0.068(2) Uani 1 1 d . . .
H55A H 0.8318 -0.1426 0.1332 0.081 Uiso 1 1 calc R . .
C56 C 0.7292(4) -0.1391(4) 0.0545(4) 0.0564(18) Uani 1 1 d . . .
H56A H 0.7216 -0.0861 0.0640 0.068 Uiso 1 1 calc R . .
C57 C 0.9347(7) -0.2408(7) 0.1686(8) 0.169(6) Uani 1 1 d . . .
H57A H 0.9765 -0.2737 0.1917 0.253 Uiso 1 1 calc R . .
H57B H 0.9021 -0.2153 0.2086 0.253 Uiso 1 1 calc R . .
H57C H 0.9688 -0.2016 0.1391 0.253 Uiso 1 1 calc R . .
C61 C 0.3948(4) -0.2073(3) -0.1366(3) 0.0368(13) Uani 1 1 d . . .
C62 C 0.3129(4) -0.1781(4) -0.1497(4) 0.0508(16) Uani 1 1 d . . .
H62A H 0.3080 -0.1250 -0.1382 0.061 Uiso 1 1 calc R . .
C63 C 0.2373(4) -0.2241(4) -0.1794(5) 0.072(2) Uani 1 1 d . . .
H63A H 0.1820 -0.2026 -0.1879 0.087 Uiso 1 1 calc R . .
C64 C 0.2442(5) -0.3023(5) -0.1965(5) 0.081(3) Uani 1 1 d . . .
C65 C 0.3268(5) -0.3322(4) -0.1856(5) 0.076(2) Uani 1 1 d . . .
H65A H 0.3321 -0.3850 -0.1980 0.091 Uiso 1 1 calc R . .
C66 C 0.4009(4) -0.2854(3) -0.1567(4) 0.0514(17) Uani 1 1 d . . .
H66A H 0.4569 -0.3064 -0.1502 0.062 Uiso 1 1 calc R . .
C67 C 0.0888(6) -0.3252(7) -0.2375(7) 0.165(7) Uani 1 1 d . . .
H67A H 0.0448 -0.3670 -0.2575 0.248 Uiso 1 1 calc R . .
H67B H 0.0965 -0.2846 -0.2745 0.248 Uiso 1 1 calc R . .
H67C H 0.0670 -0.3037 -0.1899 0.248 Uiso 1 1 calc R . .
C70 C 0.5853(4) 0.6753(3) 0.4326(4) 0.0468(16) Uani 1 1 d . . .
H70A H 0.5895 0.7296 0.4419 0.056 Uiso 1 1 calc R . .
C71 C 0.4458(4) 0.6856(3) 0.3684(4) 0.0402(14) Uani 1 1 d . . .
C72 C 0.3935(4) 0.6607(4) 0.3035(4) 0.0493(16) Uani 1 1 d . . .
H72A H 0.4064 0.6150 0.2767 0.059 Uiso 1 1 calc R . .
C73 C 0.3232(4) 0.7008(4) 0.2770(4) 0.0501(16) Uani 1 1 d . . .
H73A H 0.2903 0.6832 0.2320 0.060 Uiso 1 1 calc R . .
C74 C 0.3022(4) 0.7662(3) 0.3167(4) 0.0492(16) Uani 1 1 d . . .
C75 C 0.3524(4) 0.7925(3) 0.3823(4) 0.0505(16) Uani 1 1 d . . .
H75A H 0.3391 0.8383 0.4089 0.061 Uiso 1 1 calc R . .
C76 C 0.4216(4) 0.7517(3) 0.4082(4) 0.0445(15) Uani 1 1 d . . .
H76A H 0.4534 0.7688 0.4539 0.053 Uiso 1 1 calc R . .
C77 C 0.1708(5) 0.7757(5) 0.2388(5) 0.081(3) Uani 1 1 d . . .
H77A H 0.1240 0.8103 0.2297 0.121 Uiso 1 1 calc R . .
H77B H 0.1425 0.7260 0.2552 0.121 Uiso 1 1 calc R . .
H77C H 0.2036 0.7677 0.1919 0.121 Uiso 1 1 calc R . .
C81 C 0.7222(4) 0.6756(3) 0.5049(4) 0.0475(16) Uani 1 1 d . . .
C82 C 0.8068(5) 0.6478(5) 0.5048(5) 0.097(3) Uani 1 1 d . . .
H82A H 0.8160 0.6035 0.4740 0.116 Uiso 1 1 calc R . .
C83 C 0.8781(5) 0.6840(6) 0.5495(5) 0.106(4) Uani 1 1 d . . .
H83A H 0.9352 0.6642 0.5475 0.128 Uiso 1 1 calc R . .
C84 C 0.8686(5) 0.7470(4) 0.5959(4) 0.065(2) Uani 1 1 d . . .
C85 C 0.7848(5) 0.7744(3) 0.5977(4) 0.0532(17) Uani 1 1 d . . .
H85A H 0.7759 0.8182 0.6292 0.064 Uiso 1 1 calc R . .
C86 C 0.7129(4) 0.7383(3) 0.5535(4) 0.0472(15) Uani 1 1 d . . .
H86A H 0.6555 0.7575 0.5569 0.057 Uiso 1 1 calc R . .
C87 C 0.9366(6) 0.8462(5) 0.6823(6) 0.110(4) Uani 1 1 d . . .
H87A H 0.9922 0.8587 0.7128 0.165 Uiso 1 1 calc R . .
H87B H 0.8849 0.8396 0.7160 0.165 Uiso 1 1 calc R . .
H87C H 0.9286 0.8882 0.6482 0.165 Uiso 1 1 calc R . .
C90 C 0.6688(4) 0.5364(3) 0.2701(4) 0.0461(15) Uani 1 1 d . B .
H90A H 0.7009 0.5460 0.2248 0.055 Uiso 1 1 calc R . .
C91 C 0.5348(4) 0.5422(3) 0.1965(4) 0.0432(14) Uani 1 1 d . . .
C92 C 0.4670(5) 0.4878(4) 0.1678(4) 0.0547(17) Uani 1 1 d . . .
H92A H 0.4537 0.4414 0.1938 0.066 Uiso 1 1 calc R . .
C93 C 0.4176(5) 0.4995(4) 0.1019(4) 0.0607(19) Uani 1 1 d . . .
H93A H 0.3707 0.4618 0.0842 0.073 Uiso 1 1 calc R . .
C94 C 0.4372(5) 0.5662(5) 0.0625(4) 0.0616(19) Uani 1 1 d . . .
C95 C 0.5070(5) 0.6200(4) 0.0890(4) 0.066(2) Uani 1 1 d . . .
H95A H 0.5217 0.6652 0.0615 0.080 Uiso 1 1 calc R . .
C96 C 0.5554(5) 0.6090(4) 0.1548(4) 0.0585(18) Uani 1 1 d . . .
H96A H 0.6027 0.6467 0.1720 0.070 Uiso 1 1 calc R . .
C97 C 0.3258(3) 0.5304(3) -0.0327(3) 0.099(3) Uani 1 1 d . . .
H97A H 0.2987 0.5502 -0.0781 0.149 Uiso 1 1 calc R . .
H97B H 0.2790 0.5193 0.0049 0.149 Uiso 1 1 calc R . .
H97C H 0.3531 0.4830 -0.0463 0.149 Uiso 1 1 calc R . .
C110 C 0.5559(3) 0.3505(3) 0.3819(3) 0.0500(17) Uani 1 1 d R A .
H11A H 0.5505 0.2959 0.3754 0.060 Uiso 1 1 calc R . .
C111 C 0.4165(4) 0.3515(3) 0.3111(4) 0.0438(15) Uani 1 1 d . . .
C112 C 0.3383(4) 0.3889(4) 0.3028(5) 0.064(2) Uani 1 1 d . . .
H11B H 0.3346 0.4368 0.3294 0.077 Uiso 1 1 calc R . .
C113 C 0.2652(5) 0.3579(4) 0.2562(5) 0.067(2) Uani 1 1 d . . .
H11C H 0.2136 0.3853 0.2505 0.080 Uiso 1 1 calc R . .
C114 C 0.2687(5) 0.2869(4) 0.2184(4) 0.0581(18) Uani 1 1 d . . .
C115 C 0.3452(4) 0.2479(4) 0.2278(4) 0.0542(17) Uani 1 1 d . . .
H11D H 0.3475 0.1986 0.2035 0.065 Uiso 1 1 calc R . .
C116 C 0.4182(4) 0.2803(3) 0.2723(4) 0.0497(16) Uani 1 1 d . . .
H11E H 0.4705 0.2535 0.2764 0.060 Uiso 1 1 calc R . .
C117 C 0.1246(6) 0.2902(6) 0.1586(6) 0.112(4) Uani 1 1 d . . .
H11F H 0.0806 0.2578 0.1263 0.167 Uiso 1 1 calc R . .
H11G H 0.1440 0.3377 0.1328 0.167 Uiso 1 1 calc R . .
H11H H 0.0966 0.3032 0.2067 0.167 Uiso 1 1 calc R . .
C121 C 0.6994(7) 0.3496(6) 0.4545(6) 0.035(3) Uani 0.571(5) 1 d PGD A 1
C122 C 0.7420(6) 0.3741(5) 0.5242(5) 0.051(3) Uani 0.571(5) 1 d PG A 1
H12A H 0.7216 0.4161 0.5527 0.062 Uiso 0.571(5) 1 calc PR A 1
C123 C 0.8146(6) 0.3366(5) 0.5515(4) 0.054(3) Uani 0.571(5) 1 d PG A 1
H12B H 0.8433 0.3532 0.5986 0.064 Uiso 0.571(5) 1 calc PR A 1
C124 C 0.8446(5) 0.2746(5) 0.5093(5) 0.060(3) Uani 0.571(5) 1 d PGD A 1
C125 C 0.8021(6) 0.2501(5) 0.4396(5) 0.062(4) Uani 0.571(5) 1 d PG A 1
H12C H 0.8224 0.2081 0.4111 0.075 Uiso 0.571(5) 1 calc PR A 1
C126 C 0.7295(7) 0.2875(6) 0.4123(5) 0.050(3) Uani 0.571(5) 1 d PG A 1
H12D H 0.7007 0.2709 0.3652 0.060 Uiso 0.571(5) 1 calc PR A 1
O12 O 0.9153(6) 0.2334(6) 0.5336(8) 0.100(3) Uani 0.571(5) 1 d PD A 1
C127 C 0.9600(15) 0.2543(14) 0.5879(13) 0.170(8) Uiso 0.571(5) 1 d PD A 1
H12E H 1.0052 0.2181 0.5964 0.255 Uiso 0.571(5) 1 calc PR A 1
H12F H 0.9213 0.2564 0.6322 0.255 Uiso 0.571(5) 1 calc PR A 1
H12G H 0.9906 0.3058 0.5801 0.255 Uiso 0.571(5) 1 calc PR A 1
C141 C 0.7003(9) 0.3356(8) 0.4264(8) 0.035(3) Uani 0.429(5) 1 d PGD A 2
C142 C 0.7451(9) 0.3463(7) 0.4973(7) 0.051(3) Uani 0.429(5) 1 d PG A 2
H14A H 0.7277 0.3838 0.5332 0.062 Uiso 0.429(5) 1 calc PR A 2
C143 C 0.8154(8) 0.3015(7) 0.5152(6) 0.054(3) Uani 0.429(5) 1 d PG A 2
H14B H 0.8456 0.3088 0.5632 0.064 Uiso 0.429(5) 1 calc PR A 2
C144 C 0.8410(7) 0.2461(7) 0.4622(7) 0.060(3) Uani 0.429(5) 1 d PGD A 2
C145 C 0.7963(9) 0.2354(7) 0.3913(7) 0.062(4) Uani 0.429(5) 1 d PG A 2
H14C H 0.8136 0.1979 0.3554 0.075 Uiso 0.429(5) 1 calc PR A 2
C146 C 0.7259(9) 0.2801(8) 0.3734(6) 0.050(3) Uani 0.429(5) 1 d PG A 2
H14D H 0.6957 0.2729 0.3254 0.060 Uiso 0.429(5) 1 calc PR A 2
O14 O 0.9022(8) 0.1908(8) 0.4732(9) 0.100(3) Uani 0.429(5) 1 d PD A 2
C147 C 0.932(2) 0.1793(18) 0.5337(16) 0.170(8) Uiso 0.429(5) 1 d PD A 2
H14E H 0.9776 0.1428 0.5285 0.255 Uiso 0.429(5) 1 calc PR A 2
H14F H 0.8831 0.1576 0.5656 0.255 Uiso 0.429(5) 1 calc PR A 2
H14G H 0.9597 0.2280 0.5572 0.255 Uiso 0.429(5) 1 calc PR A 2
C101 C 0.8130(3) 0.5289(7) 0.3308(8) 0.044(2) Uani 0.550(5) 1 d PGD B 1
C102 C 0.8622(5) 0.5692(5) 0.2750(6) 0.060(3) Uani 0.550(5) 1 d PG B 1
H10B H 0.8319 0.5977 0.2394 0.072 Uiso 0.550(5) 1 calc PR B 1
C103 C 0.9562(5) 0.5673(6) 0.2718(5) 0.073(3) Uani 0.550(5) 1 d PG B 1
H10C H 0.9895 0.5945 0.2340 0.088 Uiso 0.550(5) 1 calc PR B 1
C104 C 1.0010(3) 0.5251(5) 0.3244(6) 0.060(3) Uani 0.550(5) 1 d PGD B 1
C105 C 0.9518(6) 0.4848(6) 0.3802(7) 0.055(3) Uani 0.550(5) 1 d PGD B 1
H10D H 0.9820 0.4563 0.4158 0.066 Uiso 0.550(5) 1 calc PR B 1
C106 C 0.8577(6) 0.4867(8) 0.3834(8) 0.044(3) Uani 0.550(5) 1 d PG B 1
H10E H 0.8244 0.4595 0.4212 0.053 Uiso 0.550(5) 1 calc PR B 1
O10 O 1.0932(6) 0.5232(7) 0.3173(7) 0.091(3) Uani 0.550(5) 1 d PD B 1
C107 C 1.1375(9) 0.4804(11) 0.3626(14) 0.131(8) Uani 0.550(5) 1 d PD B 1
H10F H 1.2011 0.4833 0.3483 0.197 Uiso 0.550(5) 1 calc PR B 1
H10G H 1.1108 0.4266 0.3577 0.197 Uiso 0.550(5) 1 calc PR B 1
H10H H 1.1334 0.4995 0.4152 0.197 Uiso 0.550(5) 1 calc PR B 1
C131 C 0.8108(4) 0.5443(9) 0.3345(11) 0.044(2) Uani 0.450(5) 1 d PGD B 2
C132 C 0.8525(6) 0.6142(7) 0.3089(7) 0.060(3) Uani 0.450(5) 1 d PG B 2
H13A H 0.8167 0.6522 0.2911 0.072 Uiso 0.450(5) 1 calc PR B 2
C133 C 0.9472(6) 0.6279(6) 0.3097(7) 0.073(3) Uani 0.450(5) 1 d PG B 2
H13B H 0.9754 0.6752 0.2925 0.088 Uiso 0.450(5) 1 calc PR B 2
C134 C 1.0001(4) 0.5717(7) 0.3361(8) 0.060(3) Uani 0.450(5) 1 d PGD B 2
C135 C 0.9584(7) 0.5018(7) 0.3617(10) 0.055(3) Uani 0.450(5) 1 d PG B 2
H13C H 0.9943 0.4638 0.3795 0.066 Uiso 0.450(5) 1 calc PR B 2
C136 C 0.8638(7) 0.4881(8) 0.3609(13) 0.044(3) Uani 0.450(5) 1 d PG B 2
H13D H 0.8356 0.4408 0.3782 0.053 Uiso 0.450(5) 1 calc PR B 2
O13 O 1.0923(6) 0.5890(8) 0.3312(9) 0.091(3) Uani 0.450(5) 1 d PD B 2
C137 C 1.1466(10) 0.5344(13) 0.344(2) 0.131(8) Uani 0.450(5) 1 d PD B 2
H13E H 1.2090 0.5538 0.3334 0.197 Uiso 0.450(5) 1 calc PR B 2
H13F H 1.1281 0.4888 0.3113 0.197 Uiso 0.450(5) 1 calc PR B 2
H13G H 1.1425 0.5205 0.3974 0.197 Uiso 0.450(5) 1 calc PR B 2
Cl1 Cl 0.8855(13) 0.0489(11) 0.3775(10) 0.208(9) Uiso 0.253(7) 1 d PD . .
Cl2 Cl 0.9602(14) 0.0091(14) 0.5244(10) 0.250(12) Uiso 0.253(7) 1 d PD . .
C1S C 0.8638(16) 0.041(2) 0.4769(12) 0.23(3) Uiso 0.253(7) 1 d PD . .
H1SA H 0.8100 0.0041 0.4840 0.275 Uiso 0.253(7) 1 calc PR . .
H1SB H 0.8513 0.0921 0.4989 0.275 Uiso 0.253(7) 1 calc PR . .

loop_
_atom_site_aniso_label
_atom_site_aniso_U_11
_atom_site_aniso_U_22
_atom_site_aniso_U_33
_atom_site_aniso_U_23
_atom_site_aniso_U_13
_atom_site_aniso_U_12
Mo1 0.0243(2) 0.0304(2) 0.0352(3) 0.0049(2) -0.0014(2) 0.00225(18)
Mo2 0.0260(2) 0.0300(2) 0.0333(3) 0.0048(2) -0.0031(2) 0.00077(18)
Mo3 0.0375(3) 0.0335(3) 0.0397(3) 0.0031(2) -0.0040(2) 0.0059(2)
Mo4 0.0347(3) 0.0399(3) 0.0433(3) 0.0021(2) -0.0032(2) 0.0072(2)
N1 0.028(2) 0.028(2) 0.045(3) 0.005(2) -0.011(2) -0.0010(18)
N2 0.032(2) 0.027(2) 0.040(3) 0.010(2) -0.002(2) -0.0014(18)
N3 0.027(2) 0.042(3) 0.036(3) 0.001(2) 0.004(2) 0.0023(19)
N4 0.030(2) 0.041(3) 0.034(3) 0.002(2) 0.004(2) 0.0009(19)
N5 0.032(2) 0.026(2) 0.039(3) 0.0104(19) 0.001(2) 0.0031(18)
N6 0.033(2) 0.027(2) 0.036(3) 0.0051(19) -0.002(2) -0.0002(18)
N7 0.033(3) 0.035(3) 0.061(4) -0.008(2) -0.007(2) 0.010(2)
N8 0.044(3) 0.040(3) 0.058(4) -0.015(2) -0.007(3) 0.008(2)
N9 0.040(3) 0.044(3) 0.039(3) 0.007(2) 0.002(2) 0.006(2)
N10 0.044(3) 0.034(3) 0.047(3) 0.006(2) 0.003(2) 0.003(2)
N11 0.037(3) 0.037(3) 0.064(4) 0.014(2) -0.007(2) 0.001(2)
N12 0.040(3) 0.043(3) 0.061(4) 0.020(3) -0.004(3) 0.001(2)
O22 0.095(5) 0.152(6) 0.119(6) 0.038(5) -0.059(4) 0.036(4)
O3 0.029(2) 0.091(4) 0.095(4) 0.013(3) 0.006(3) -0.002(2)
O4 0.078(3) 0.080(3) 0.049(3) 0.015(3) -0.023(3) 0.014(3)
O5 0.070(4) 0.099(4) 0.155(6) 0.053(4) -0.041(4) 0.021(3)
O6 0.055(4) 0.129(5) 0.200(8) -0.109(5) 0.005(4) -0.024(3)
O7 0.060(3) 0.065(3) 0.094(4) 0.021(3) -0.015(3) 0.022(2)
O8 0.060(3) 0.127(5) 0.092(5) -0.048(4) -0.023(3) -0.002(3)
O9 0.104(4) 0.091(4) 0.052(3) 0.015(3) -0.013(3) 0.045(3)
O11 0.052(3) 0.078(4) 0.108(5) -0.033(3) -0.016(3) 0.001(3)
O1 0.033(2) 0.086(3) 0.030(2) -0.010(2) -0.0016(18) 0.013(2)
O2 0.038(3) 0.173(6) 0.038(3) 0.021(3) 0.001(2) 0.021(3)
C10 0.035(3) 0.029(3) 0.054(4) 0.007(3) -0.003(3) 0.003(2)
C11 0.039(3) 0.031(3) 0.034(3) 0.002(2) -0.003(3) -0.003(2)
C12 0.045(4) 0.044(4) 0.062(5) -0.002(3) -0.012(3) 0.002(3)
C13 0.053(4) 0.032(3) 0.096(6) -0.011(3) -0.017(4) -0.003(3)
C14 0.053(4) 0.055(4) 0.069(5) -0.003(4) -0.014(4) -0.009(3)
C15 0.036(3) 0.055(4) 0.055(4) -0.001(3) -0.009(3) 0.001(3)
C16 0.044(3) 0.036(3) 0.050(4) 0.000(3) -0.011(3) 0.003(3)
O21 0.062(3) 0.066(3) 0.139(6) -0.011(3) -0.038(3) -0.018(3)
C17 0.131(10) 0.078(7) 0.32(2) -0.003(9) -0.114(11) -0.046(7)
C21 0.036(3) 0.039(3) 0.034(3) 0.006(3) 0.002(3) 0.008(2)
C22 0.067(5) 0.053(4) 0.069(5) 0.025(4) -0.024(4) 0.000(3)
C23 0.094(6) 0.064(5) 0.079(6) 0.028(4) -0.028(5) 0.018(4)
C24 0.068(5) 0.086(6) 0.054(5) 0.021(4) -0.012(4) 0.033(4)
C25 0.046(4) 0.079(5) 0.056(5) 0.006(4) -0.009(3) 0.009(3)
C26 0.042(4) 0.048(4) 0.064(5) 0.012(3) -0.009(3) 0.009(3)
C27 0.080(8) 0.282(18) 0.150(12) 0.095(12) -0.037(8) 0.030(9)
C30 0.036(3) 0.044(3) 0.033(3) -0.001(3) 0.006(3) 0.003(2)
C31 0.032(3) 0.043(3) 0.040(4) -0.004(3) 0.002(3) 0.004(2)
C32 0.039(3) 0.054(4) 0.046(4) 0.008(3) 0.001(3) 0.000(3)
C33 0.040(4) 0.063(4) 0.062(5) 0.015(4) 0.022(3) -0.007(3)
C34 0.030(3) 0.057(4) 0.066(5) 0.000(3) 0.001(3) -0.001(3)
C35 0.036(3) 0.050(4) 0.052(4) 0.005(3) -0.003(3) 0.008(3)
C36 0.035(3) 0.047(3) 0.042(4) 0.002(3) 0.006(3) 0.003(3)
C37 0.027(4) 0.097(6) 0.122(8) 0.018(5) -0.002(4) 0.008(4)
C41 0.032(3) 0.043(3) 0.028(3) 0.001(2) 0.001(2) 0.004(2)
C42 0.040(3) 0.053(4) 0.039(4) 0.006(3) -0.001(3) -0.008(3)
C43 0.064(4) 0.056(4) 0.039(4) 0.017(3) 0.002(3) 0.005(3)
C44 0.055(4) 0.055(4) 0.037(4) 0.010(3) -0.007(3) 0.014(3)
C45 0.052(4) 0.049(4) 0.050(4) 0.006(3) -0.014(3) -0.005(3)
C46 0.047(4) 0.042(3) 0.043(4) 0.009(3) -0.007(3) 0.002(3)
C47 0.115(7) 0.083(6) 0.056(5) 0.020(4) -0.013(5) 0.037(5)
C50 0.032(3) 0.030(3) 0.039(3) 0.006(2) 0.003(2) 0.002(2)
C51 0.035(3) 0.040(3) 0.043(4) 0.017(3) 0.007(3) 0.006(2)
C52 0.046(4) 0.045(4) 0.095(6) 0.011(4) -0.015(4) 0.007(3)
C53 0.058(5) 0.051(4) 0.135(8) 0.028(5) -0.009(5) 0.015(4)
C54 0.040(4) 0.077(5) 0.099(7) 0.043(5) -0.010(4) 0.010(4)
C55 0.055(4) 0.086(6) 0.064(5) 0.018(4) -0.014(4) 0.012(4)
C56 0.052(4) 0.060(4) 0.060(5) 0.010(3) -0.006(3) 0.015(3)
C57 0.092(8) 0.172(12) 0.245(16) 0.102(11) -0.086(10) 0.006(8)
C61 0.035(3) 0.036(3) 0.038(3) 0.001(2) 0.002(3) -0.004(2)
C62 0.043(4) 0.044(4) 0.064(5) -0.012(3) -0.006(3) 0.000(3)
C63 0.036(4) 0.084(5) 0.093(6) -0.039(5) -0.006(4) 0.002(3)
C64 0.050(4) 0.086(6) 0.099(7) -0.059(5) 0.007(4) -0.019(4)
C65 0.059(5) 0.059(5) 0.104(7) -0.039(4) 0.018(4) -0.010(4)
C66 0.042(4) 0.043(4) 0.068(5) -0.007(3) 0.011(3) -0.004(3)
C67 0.042(5) 0.203(12) 0.232(15) -0.149(11) -0.014(7) -0.016(6)
C70 0.039(3) 0.035(3) 0.066(5) -0.010(3) -0.006(3) 0.007(3)
C71 0.032(3) 0.030(3) 0.058(4) 0.004(3) -0.002(3) 0.000(2)
C72 0.047(4) 0.044(4) 0.057(4) -0.006(3) -0.002(3) 0.006(3)
C73 0.040(4) 0.059(4) 0.052(4) 0.008(3) -0.004(3) 0.005(3)
C74 0.042(4) 0.042(4) 0.066(5) 0.021(3) 0.001(3) 0.007(3)
C75 0.051(4) 0.031(3) 0.071(5) 0.010(3) 0.002(3) 0.008(3)
C76 0.044(3) 0.033(3) 0.057(4) 0.004(3) -0.005(3) 0.001(3)
C77 0.055(5) 0.077(5) 0.114(7) 0.034(5) -0.015(5) 0.014(4)
C81 0.041(3) 0.043(3) 0.058(4) -0.008(3) -0.008(3) 0.008(3)
C82 0.049(4) 0.116(7) 0.123(8) -0.084(6) -0.034(5) 0.035(4)
C83 0.044(4) 0.154(9) 0.118(8) -0.086(7) -0.028(5) 0.030(5)
C84 0.049(4) 0.077(5) 0.063(5) -0.017(4) -0.011(4) -0.006(4)
C85 0.069(5) 0.036(3) 0.052(4) -0.003(3) -0.007(3) -0.004(3)
C86 0.047(4) 0.036(3) 0.059(4) 0.003(3) -0.006(3) 0.006(3)
C87 0.107(7) 0.098(7) 0.113(8) -0.041(6) -0.035(6) -0.019(6)
C90 0.047(4) 0.049(4) 0.042(4) 0.005(3) 0.002(3) 0.002(3)
C91 0.043(3) 0.044(3) 0.044(4) 0.005(3) 0.007(3) 0.012(3)
C92 0.073(5) 0.046(4) 0.045(4) 0.006(3) -0.002(4) 0.008(3)
C93 0.070(5) 0.062(4) 0.050(5) 0.000(4) -0.010(4) 0.011(4)
C94 0.075(5) 0.072(5) 0.044(4) 0.008(4) -0.001(4) 0.033(4)
C95 0.075(5) 0.067(5) 0.062(5) 0.031(4) 0.005(4) 0.022(4)
C96 0.055(4) 0.052(4) 0.069(5) 0.017(4) 0.006(4) 0.005(3)
C97 0.145(9) 0.104(7) 0.056(6) -0.017(5) -0.030(6) 0.065(7)
C110 0.043(4) 0.031(3) 0.076(5) 0.017(3) -0.004(3) 0.000(3)
C111 0.043(3) 0.025(3) 0.063(4) 0.011(3) -0.001(3) 0.000(2)
C112 0.055(4) 0.033(3) 0.102(6) -0.008(4) -0.020(4) 0.008(3)
C113 0.047(4) 0.056(4) 0.098(6) -0.008(4) -0.011(4) 0.013(3)
C114 0.050(4) 0.046(4) 0.075(5) -0.002(3) 0.002(4) -0.005(3)
C115 0.058(4) 0.042(4) 0.061(5) -0.003(3) 0.006(3) 0.001(3)
C116 0.047(4) 0.043(4) 0.060(5) 0.012(3) 0.008(3) 0.002(3)
C117 0.063(6) 0.116(8) 0.151(10) -0.049(7) -0.044(6) 0.016(5)
C121 0.041(4) 0.025(5) 0.038(9) 0.004(5) -0.006(5) -0.005(3)
C122 0.051(5) 0.040(8) 0.064(9) 0.009(6) -0.014(6) 0.005(5)
C123 0.039(5) 0.067(9) 0.055(9) 0.007(5) -0.015(5) 0.003(5)
C124 0.047(6) 0.068(8) 0.069(10) 0.015(6) 0.004(7) 0.022(5)
C125 0.055(6) 0.054(6) 0.081(11) 0.007(7) -0.005(8) 0.015(5)
C126 0.045(4) 0.047(5) 0.057(10) 0.001(7) -0.007(7) -0.001(4)
O12 0.061(5) 0.104(7) 0.133(10) -0.012(6) -0.036(6) 0.016(5)
C141 0.041(4) 0.025(5) 0.038(9) 0.004(5) -0.006(5) -0.005(3)
C142 0.051(5) 0.040(8) 0.064(9) 0.009(6) -0.014(6) 0.005(5)
C143 0.039(5) 0.067(9) 0.055(9) 0.007(5) -0.015(5) 0.003(5)
C144 0.047(6) 0.068(8) 0.069(10) 0.015(6) 0.004(7) 0.022(5)
C145 0.055(6) 0.054(6) 0.081(11) 0.007(7) -0.005(8) 0.015(5)
C146 0.045(4) 0.047(5) 0.057(10) 0.001(7) -0.007(7) -0.001(4)
O14 0.061(5) 0.104(7) 0.133(10) -0.012(6) -0.036(6) 0.016(5)
C101 0.042(4) 0.046(6) 0.044(4) 0.005(4) -0.004(3) -0.002(3)
C102 0.047(5) 0.054(7) 0.080(9) 0.025(6) 0.006(5) 0.006(5)
C103 0.059(6) 0.088(9) 0.070(9) 0.021(6) -0.002(6) -0.011(7)
C104 0.039(5) 0.061(8) 0.075(8) -0.009(8) 0.006(5) -0.014(6)
C105 0.047(5) 0.054(6) 0.064(9) -0.003(5) 0.000(5) -0.003(4)
C106 0.042(4) 0.044(4) 0.047(11) 0.001(5) 0.014(4) 0.002(3)
O10 0.037(4) 0.111(8) 0.121(7) 0.010(7) 0.008(4) -0.003(5)
C107 0.040(7) 0.107(15) 0.25(2) -0.040(19) -0.005(10) 0.024(10)
C131 0.042(4) 0.046(6) 0.044(4) 0.005(4) -0.004(3) -0.002(3)
C132 0.047(5) 0.054(7) 0.080(9) 0.025(6) 0.006(5) 0.006(5)
C133 0.059(6) 0.088(9) 0.070(9) 0.021(6) -0.002(6) -0.011(7)
C134 0.039(5) 0.061(8) 0.075(8) -0.009(8) 0.006(5) -0.014(6)
C135 0.047(5) 0.054(6) 0.064(9) -0.003(5) 0.000(5) -0.003(4)
C136 0.042(4) 0.044(4) 0.047(11) 0.001(5) 0.014(4) 0.002(3)
O13 0.037(4) 0.111(8) 0.121(7) 0.010(7) 0.008(4) -0.003(5)
C137 0.040(7) 0.107(15) 0.25(2) -0.040(19) -0.005(10) 0.024(10)

loop_
_atom_type_symbol
_atom_type_description
_atom_type_scat_dispersion_real
_atom_type_scat_dispersion_imag
_atom_type_scat_source
C C 0.0033 0.0016 'International Tables Vol C Tables 4.2.6.8 and 6.1.1.4'
H H 0.0000 0.0000 'International Tables Vol C Tables 4.2.6.8 and 6.1.1.4'
N N 0.0061 0.0033 'International Tables Vol C Tables 4.2.6.8 and 6.1.1.4'
O O 0.0106 0.0060 'International Tables Vol C Tables 4.2.6.8 and 6.1.1.4'
Mo Mo -1.6832 0.6857 'International Tables Vol C Tables 4.2.6.8 and 6.1.1.4'
Cl Cl 0.1484 0.1585 'International Tables Vol C Tables 4.2.6.8 and 6.1.1.4'

loop_
_geom_angle_atom_site_label_1
_geom_angle_atom_site_label_2
_geom_angle_atom_site_label_3
_geom_angle
_geom_angle_site_symmetry_1
_geom_angle_site_symmetry_3
_geom_angle_publ_flag
O1 Mo1 Mo2 108.73(10) . . ?
O1 Mo1 N3 158.16(16) . . ?
Mo2 Mo1 N3 92.11(12) . . ?
O1 Mo1 N5 91.84(17) . . ?
Mo2 Mo1 N5 91.90(11) . . ?
N3 Mo1 N5 94.00(17) . . ?
O1 Mo1 N1 85.04(18) . . ?
Mo2 Mo1 N1 90.84(11) . . ?
N3 Mo1 N1 88.26(17) . . ?
N5 Mo1 N1 176.38(17) . . ?
O1 Mo2 Mo1 105.41(11) 2_655 . ?
O1 Mo2 N4 161.91(16) 2_655 . ?
Mo1 Mo2 N4 92.37(12) . . ?
O1 Mo2 N6 88.71(17) 2_655 . ?
Mo1 Mo2 N6 92.90(11) . . ?
N4 Mo2 N6 93.79(17) . . ?
O1 Mo2 N2 88.67(17) 2_655 . ?
Mo1 Mo2 N2 94.08(11) . . ?
N4 Mo2 N2 86.72(17) . . ?
N6 Mo2 N2 172.97(16) . . ?
O2 Mo3 Mo4 107.03(13) 2_666 . ?
O2 Mo3 N9 161.12(18) 2_666 . ?
Mo4 Mo3 N9 91.82(13) . . ?
O2 Mo3 N11 88.4(2) 2_666 . ?
Mo4 Mo3 N11 92.96(12) . . ?
N9 Mo3 N11 91.85(19) . . ?
O2 Mo3 N7 88.0(2) 2_666 . ?
Mo4 Mo3 N7 91.84(12) . . ?
N9 Mo3 N7 90.32(19) . . ?
N11 Mo3 N7 174.66(17) . . ?
O2 Mo4 Mo3 103.95(12) . . ?
O2 Mo4 N12 88.9(2) . . ?
Mo3 Mo4 N12 91.83(13) . . ?
O2 Mo4 N8 88.9(2) . . ?
Mo3 Mo4 N8 93.16(13) . . ?
N12 Mo4 N8 174.91(19) . . ?
O2 Mo4 N10 163.15(18) . . ?
Mo3 Mo4 N10 92.89(13) . . ?
N12 Mo4 N10 91.14(18) . . ?
N8 Mo4 N10 89.59(19) . . ?
C10 N1 C11 117.5(4) . . ?
C10 N1 Mo1 118.1(3) . . ?
C11 N1 Mo1 124.2(3) . . ?
C10 N2 C21 120.4(4) . . ?
C10 N2 Mo2 116.7(4) . . ?
C21 N2 Mo2 122.6(3) . . ?
C30 N3 C31 118.8(5) . . ?
C30 N3 Mo1 117.3(4) . . ?
C31 N3 Mo1 122.4(4) . . ?
C30 N4 C41 117.3(5) . . ?
C30 N4 Mo2 117.7(4) . . ?
C41 N4 Mo2 121.0(3) . . ?
C50 N5 C51 117.0(4) . . ?
C50 N5 Mo1 117.2(3) . . ?
C51 N5 Mo1 125.8(3) . . ?
C50 N6 C61 118.0(4) . . ?
C50 N6 Mo2 117.5(3) . . ?
C61 N6 Mo2 124.5(3) . . ?
C70 N7 C71 117.7(5) . . ?
C70 N7 Mo3 117.7(4) . . ?
C71 N7 Mo3 124.6(3) . . ?
C70 N8 C81 118.2(5) . . ?
C70 N8 Mo4 116.8(4) . . ?
C81 N8 Mo4 124.9(4) . . ?
C90 N9 C91 117.8(5) . . ?
C90 N9 Mo3 118.1(4) . . ?
C91 N9 Mo3 123.9(4) . . ?
C90 N10 C131 117.9(9) . . ?
C90 N10 C101 117.7(7) . . ?
C131 N10 C101 11.0(11) . . ?
C90 N10 Mo4 116.0(4) . . ?
C131 N10 Mo4 125.2(8) . . ?
C101 N10 Mo4 126.3(6) . . ?
C110 N11 C111 119.0(5) . . ?
C110 N11 Mo3 117.1(4) . . ?
C111 N11 Mo3 123.8(3) . . ?
C110 N12 C121 124.1(6) . . ?
C110 N12 C141 110.0(7) . . ?
C121 N12 C141 21.3(6) . . ?
C110 N12 Mo4 118.8(4) . . ?
C121 N12 Mo4 116.9(5) . . ?
C141 N12 Mo4 129.8(7) . . ?
C27 O22 C24 119.3(8) . . ?
C34 O3 C37 115.9(6) . . ?
C44 O4 C47 117.5(6) . . ?
C54 O5 C57 117.0(7) . . ?
C64 O6 C67 116.4(7) . . ?
C74 O7 C77 115.9(6) . . ?
C84 O8 C87 118.4(6) . . ?
C94 O9 C97 116.7(6) . . ?
C114 O11 C117 116.9(6) . . ?
Mo1 O1 Mo2 145.6(2) . 2_655 ?
Mo3 O2 Mo4 149.0(2) 2_666 . ?
N2 C10 N1 120.2(5) . . ?
N2 C10 H10A 119.9 . . ?
N1 C10 H10A 119.9 . . ?
C12 C11 C16 120.0 . . ?
C12 C11 N1 122.2(3) . . ?
C16 C11 N1 117.8(3) . . ?
C13 C12 C11 120.0 . . ?
C13 C12 H12 120.0 . . ?
C11 C12 H12 120.0 . . ?
C14 C13 C12 120.0 . . ?
C14 C13 H13 120.0 . . ?
C12 C13 H13 120.0 . . ?
O21 C14 C13 124.4(3) . . ?
O21 C14 C15 115.6(3) . . ?
C13 C14 C15 120.0 . . ?
C16 C15 C14 120.0 . . ?
C16 C15 H15 120.0 . . ?
C14 C15 H15 120.0 . . ?
C15 C16 C11 120.0 . . ?
C15 C16 H16 120.0 . . ?
C11 C16 H16 120.0 . . ?
C14 O21 C17 117.1(5) . . ?
O21 C17 H17D 109.5 . . ?
O21 C17 H17E 109.5 . . ?
H17D C17 H17E 109.5 . . ?
O21 C17 H17F 109.5 . . ?
H17D C17 H17F 109.5 . . ?
H17E C17 H17F 109.5 . . ?
C22 C21 C26 116.1(6) . . ?
C22 C21 N2 125.9(5) . . ?
C26 C21 N2 117.9(5) . . ?
C23 C22 C21 122.6(7) . . ?
C23 C22 H22B 118.7 . . ?
C21 C22 H22B 118.7 . . ?
C22 C23 C24 120.6(7) . . ?
C22 C23 H23A 119.7 . . ?
C24 C23 H23A 119.7 . . ?
C25 C24 C23 118.6(6) . . ?
C25 C24 O22 126.1(8) . . ?
C23 C24 O22 115.3(7) . . ?
C24 C25 C26 120.2(7) . . ?
C24 C25 H25A 119.9 . . ?
C26 C25 H25A 119.9 . . ?
C21 C26 C25 121.9(6) . . ?
C21 C26 H26A 119.0 . . ?
C25 C26 H26A 119.0 . . ?
O22 C27 H27A 109.5 . . ?
O22 C27 H27B 109.5 . . ?
H27A C27 H27B 109.5 . . ?
O22 C27 H27C 109.5 . . ?
H27A C27 H27C 109.5 . . ?
H27B C27 H27C 109.5 . . ?
N3 C30 N4 119.5(5) . . ?
N3 C30 H30A 120.3 . . ?
N4 C30 H30A 120.3 . . ?
C36 C31 C32 117.8(5) . . ?
C36 C31 N3 119.4(5) . . ?
C32 C31 N3 122.7(5) . . ?
C33 C32 C31 121.3(6) . . ?
C33 C32 H32A 119.4 . . ?
C31 C32 H32A 119.4 . . ?
C32 C33 C34 119.6(6) . . ?
C32 C33 H33A 120.2 . . ?
C34 C33 H33A 120.2 . . ?
C35 C34 O3 124.8(6) . . ?
C35 C34 C33 120.4(5) . . ?
O3 C34 C33 114.7(6) . . ?
C34 C35 C36 119.1(6) . . ?
C34 C35 H35A 120.5 . . ?
C36 C35 H35A 120.5 . . ?
C31 C36 C35 121.7(6) . . ?
C31 C36 H36A 119.2 . . ?
C35 C36 H36A 119.2 . . ?
O3 C37 H37A 109.5 . . ?
O3 C37 H37B 109.5 . . ?
H37A C37 H37B 109.5 . . ?
O3 C37 H37C 109.5 . . ?
H37A C37 H37C 109.5 . . ?
H37B C37 H37C 109.5 . . ?
C42 C41 C46 118.0(5) . . ?
C42 C41 N4 121.8(5) . . ?
C46 C41 N4 119.9(5) . . ?
C41 C42 C43 122.0(6) . . ?
C41 C42 H42A 119.0 . . ?
C43 C42 H42A 119.0 . . ?
C44 C43 C42 119.0(6) . . ?
C44 C43 H43A 120.5 . . ?
C42 C43 H43A 120.5 . . ?
C45 C44 O4 116.6(6) . . ?
C45 C44 C43 119.7(6) . . ?
O4 C44 C43 123.7(6) . . ?
C44 C45 C46 121.1(6) . . ?
C44 C45 H45A 119.4 . . ?
C46 C45 H45A 119.4 . . ?
C45 C46 C41 120.2(6) . . ?
C45 C46 H46A 119.9 . . ?
C41 C46 H46A 119.9 . . ?
O4 C47 H47A 109.5 . . ?
O4 C47 H47B 109.5 . . ?
H47A C47 H47B 109.5 . . ?
O4 C47 H47C 109.5 . . ?
H47A C47 H47C 109.5 . . ?
H47B C47 H47C 109.5 . . ?
N6 C50 N5 120.4(5) . . ?
N6 C50 H50A 119.8 . . ?
N5 C50 H50A 119.8 . . ?
C56 C51 C52 118.0(6) . . ?
C56 C51 N5 119.4(5) . . ?
C52 C51 N5 122.6(6) . . ?
C51 C52 C53 120.8(7) . . ?
C51 C52 H52A 119.6 . . ?
C53 C52 H52A 119.6 . . ?
C54 C53 C52 119.9(7) . . ?
C54 C53 H53A 120.1 . . ?
C52 C53 H53A 120.1 . . ?
C55 C54 O5 123.5(8) . . ?
C55 C54 C53 120.0(6) . . ?
O5 C54 C53 116.5(7) . . ?
C54 C55 C56 119.7(7) . . ?
C54 C55 H55A 120.2 . . ?
C56 C55 H55A 120.2 . . ?
C51 C56 C55 121.7(7) . . ?
C51 C56 H56A 119.1 . . ?
C55 C56 H56A 119.1 . . ?
O5 C57 H57A 109.5 . . ?
O5 C57 H57B 109.5 . . ?
H57A C57 H57B 109.5 . . ?
O5 C57 H57C 109.5 . . ?
H57A C57 H57C 109.5 . . ?
H57B C57 H57C 109.5 . . ?
C62 C61 C66 117.7(5) . . ?
C62 C61 N6 119.4(5) . . ?
C66 C61 N6 122.9(5) . . ?
C61 C62 C63 122.1(6) . . ?
C61 C62 H62A 119.0 . . ?
C63 C62 H62A 119.0 . . ?
C62 C63 C64 119.1(7) . . ?
C62 C63 H63A 120.4 . . ?
C64 C63 H63A 120.4 . . ?
O6 C64 C65 115.3(7) . . ?
O6 C64 C63 125.2(8) . . ?
C65 C64 C63 119.5(6) . . ?
C66 C65 C64 120.3(7) . . ?
C66 C65 H65A 119.8 . . ?
C64 C65 H65A 119.8 . . ?
C65 C66 C61 121.2(6) . . ?
C65 C66 H66A 119.4 . . ?
C61 C66 H66A 119.4 . . ?
O6 C67 H67A 109.5 . . ?
O6 C67 H67B 109.5 . . ?
H67A C67 H67B 109.5 . . ?
O6 C67 H67C 109.5 . . ?
H67A C67 H67C 109.5 . . ?
H67B C67 H67C 109.5 . . ?
N8 C70 N7 120.5(5) . . ?
N8 C70 H70A 119.7 . . ?
N7 C70 H70A 119.7 . . ?
C72 C71 C76 116.8(5) . . ?
C72 C71 N7 118.4(5) . . ?
C76 C71 N7 124.6(5) . . ?
C73 C72 C71 122.4(6) . . ?
C73 C72 H72A 118.8 . . ?
C71 C72 H72A 118.8 . . ?
C74 C73 C72 119.4(6) . . ?
C74 C73 H73A 120.3 . . ?
C72 C73 H73A 120.3 . . ?
C73 C74 O7 124.6(6) . . ?
C73 C74 C75 119.9(6) . . ?
O7 C74 C75 115.5(6) . . ?
C76 C75 C74 120.0(6) . . ?
C76 C75 H75A 120.0 . . ?
C74 C75 H75A 120.0 . . ?
C75 C76 C71 121.5(6) . . ?
C75 C76 H76A 119.2 . . ?
C71 C76 H76A 119.2 . . ?
O7 C77 H77A 109.5 . . ?
O7 C77 H77B 109.5 . . ?
H77A C77 H77B 109.5 . . ?
O7 C77 H77C 109.5 . . ?
H77A C77 H77C 109.5 . . ?
H77B C77 H77C 109.5 . . ?
C86 C81 C82 116.2(6) . . ?
C86 C81 N8 124.7(5) . . ?
C82 C81 N8 118.9(5) . . ?
C81 C82 C83 120.9(7) . . ?
C81 C82 H82A 119.6 . . ?
C83 C82 H82A 119.6 . . ?
C84 C83 C82 122.3(7) . . ?
C84 C83 H83A 118.9 . . ?
C82 C83 H83A 118.9 . . ?
C83 C84 O8 117.6(7) . . ?
C83 C84 C85 117.6(6) . . ?
O8 C84 C85 124.8(7) . . ?
C84 C85 C86 120.6(6) . . ?
C84 C85 H85A 119.7 . . ?
C86 C85 H85A 119.7 . . ?
C81 C86 C85 122.4(6) . . ?
C81 C86 H86A 118.8 . . ?
C85 C86 H86A 118.8 . . ?
O8 C87 H87A 109.5 . . ?
O8 C87 H87B 109.5 . . ?
H87A C87 H87B 109.5 . . ?
O8 C87 H87C 109.5 . . ?
H87A C87 H87C 109.5 . . ?
H87B C87 H87C 109.5 . . ?
N9 C90 N10 121.2(6) . . ?
N9 C90 H90A 119.4 . . ?
N10 C90 H90A 119.4 . . ?
C92 C91 C96 117.6(6) . . ?
C92 C91 N9 120.4(6) . . ?
C96 C91 N9 121.9(6) . . ?
C91 C92 C93 121.8(7) . . ?
C91 C92 H92A 119.1 . . ?
C93 C92 H92A 119.1 . . ?
C94 C93 C92 119.9(7) . . ?
C94 C93 H93A 120.1 . . ?
C92 C93 H93A 120.1 . . ?
O9 C94 C93 125.4(7) . . ?
O9 C94 C95 115.6(7) . . ?
C93 C94 C95 119.0(7) . . ?
C96 C95 C94 121.4(7) . . ?
C96 C95 H95A 119.3 . . ?
C94 C95 H95A 119.3 . . ?
C95 C96 C91 120.3(7) . . ?
C95 C96 H96A 119.9 . . ?
C91 C96 H96A 119.9 . . ?
O9 C97 H97A 109.5 . . ?
O9 C97 H97B 109.5 . . ?
H97A C97 H97B 109.5 . . ?
O9 C97 H97C 109.5 . . ?
H97A C97 H97C 109.5 . . ?
H97B C97 H97C 109.5 . . ?
N12 C110 N11 119.2(5) . . ?
N12 C110 H11A 120.4 . . ?
N11 C110 H11A 120.4 . . ?
C116 C111 C112 117.1(6) . . ?
C116 C111 N11 124.9(5) . . ?
C112 C111 N11 117.8(5) . . ?
C111 C112 C113 122.0(6) . . ?
C111 C112 H11B 119.0 . . ?
C113 C112 H11B 119.0 . . ?
C114 C113 C112 119.7(6) . . ?
C114 C113 H11C 120.1 . . ?
C112 C113 H11C 120.1 . . ?
O11 C114 C113 125.1(6) . . ?
O11 C114 C115 115.8(6) . . ?
C113 C114 C115 119.0(6) . . ?
C116 C115 C114 120.7(6) . . ?
C116 C115 H11D 119.6 . . ?
C114 C115 H11D 119.6 . . ?
C115 C116 C111 121.5(6) . . ?
C115 C116 H11E 119.3 . . ?
C111 C116 H11E 119.3 . . ?
O11 C117 H11F 109.5 . . ?
O11 C117 H11G 109.5 . . ?
H11F C117 H11G 109.5 . . ?
O11 C117 H11H 109.5 . . ?
H11F C117 H11H 109.5 . . ?
H11G C117 H11H 109.5 . . ?
C122 C121 C126 120.0 . . ?
C122 C121 N12 124.2(5) . . ?
C126 C121 N12 115.7(5) . . ?
C123 C122 C121 120.0 . . ?
C123 C122 H12A 120.0 . . ?
C121 C122 H12A 120.0 . . ?
C122 C123 C124 120.0 . . ?
C122 C123 H12B 120.0 . . ?
C124 C123 H12B 120.0 . . ?
O12 C124 C123 123.3(7) . . ?
O12 C124 C125 116.7(7) . . ?
C123 C124 C125 120.0 . . ?
C126 C125 C124 120.0 . . ?
C126 C125 H12C 120.0 . . ?
C124 C125 H12C 120.0 . . ?
C125 C126 C121 120.0 . . ?
C125 C126 H12D 120.0 . . ?
C121 C126 H12D 120.0 . . ?
C127 O12 C124 121.1(14) . . ?
O12 C127 H12E 109.5 . . ?
O12 C127 H12F 109.5 . . ?
H12E C127 H12F 109.5 . . ?
O12 C127 H12G 109.5 . . ?
H12E C127 H12G 109.5 . . ?
H12F C127 H12G 109.5 . . ?
C142 C141 C146 120.0 . . ?
C142 C141 N12 111.7(7) . . ?
C146 C141 N12 128.3(7) . . ?
C141 C142 C143 120.0 . . ?
C141 C142 H14A 120.0 . . ?
C143 C142 H14A 120.0 . . ?
C144 C143 C142 120.0 . . ?
C144 C143 H14B 120.0 . . ?
C142 C143 H14B 120.0 . . ?
C143 C144 C145 120.0 . . ?
C143 C144 O14 127.7(10) . . ?
C145 C144 O14 111.9(10) . . ?
C146 C145 C144 120.0 . . ?
C146 C145 H14C 120.0 . . ?
C144 C145 H14C 120.0 . . ?
C145 C146 C141 120.0 . . ?
C145 C146 H14D 120.0 . . ?
C141 C146 H14D 120.0 . . ?
C147 O14 C144 122.2(17) . . ?
O14 C147 H14E 109.5 . . ?
O14 C147 H14F 109.5 . . ?
H14E C147 H14F 109.5 . . ?
O14 C147 H14G 109.5 . . ?
H14E C147 H14G 109.5 . . ?
H14F C147 H14G 109.5 . . ?
C102 C101 C106 120.0 . . ?
C102 C101 N10 121.4(8) . . ?
C106 C101 N10 118.6(8) . . ?
C103 C102 C101 120.0 . . ?
C103 C102 H10B 120.0 . . ?
C101 C102 H10B 120.0 . . ?
C102 C103 C104 120.0 . . ?
C102 C103 H10C 120.0 . . ?
C104 C103 H10C 120.0 . . ?
O10 C104 C103 117.7(8) . . ?
O10 C104 C105 122.3(8) . . ?
C103 C104 C105 120.0 . . ?
C104 C105 C106 120.0 . . ?
C104 C105 H10D 120.0 . . ?
C106 C105 H10D 120.0 . . ?
C105 C106 C101 120.0 . . ?
C105 C106 H10E 120.0 . . ?
C101 C106 H10E 120.0 . . ?
C107 O10 C104 119.9(11) . . ?
O10 C107 H10F 109.5 . . ?
O10 C107 H10G 109.5 . . ?
H10F C107 H10G 109.5 . . ?
O10 C107 H10H 109.5 . . ?
H10F C107 H10H 109.5 . . ?
H10G C107 H10H 109.5 . . ?
C132 C131 C136 120.0 . . ?
C132 C131 N10 121.6(9) . . ?
C136 C131 N10 118.4(9) . . ?
C133 C132 C131 120.0 . . ?
C133 C132 H13A 120.0 . . ?
C131 C132 H13A 120.0 . . ?
C132 C133 C134 120.0 . . ?
C132 C133 H13B 120.0 . . ?
C134 C133 H13B 120.0 . . ?
O13 C134 C135 124.3(9) . . ?
O13 C134 C133 115.6(9) . . ?
C135 C134 C133 120.0 . . ?
C136 C135 C134 120.0 . . ?
C136 C135 H13C 120.0 . . ?
C134 C135 H13C 120.0 . . ?
C135 C136 C131 120.0 . . ?
C135 C136 H13D 120.0 . . ?
C131 C136 H13D 120.0 . . ?
C137 O13 C134 119.2(12) . . ?
O13 C137 H13E 109.5 . . ?
O13 C137 H13F 109.5 . . ?
H13E C137 H13F 109.5 . . ?
O13 C137 H13G 109.5 . . ?
H13E C137 H13G 109.5 . . ?
H13F C137 H13G 109.5 . . ?
Cl2 Cl2 C1S 117.4(15) 2_756 . ?
Cl1 C1S Cl2 109.6(9) . . ?
Cl1 C1S H1SA 109.7 . . ?
Cl2 C1S H1SA 109.7 . . ?
Cl1 C1S H1SB 109.7 . . ?
Cl2 C1S H1SB 109.7 . . ?
H1SA C1S H1SB 108.2 . . ?

loop_
_geom_bond_atom_site_label_1
_geom_bond_atom_site_label_2
_geom_bond_distance
_geom_bond_site_symmetry_2
_geom_bond_publ_flag
Mo1 O1 2.089(4) . ?
Mo1 Mo2 2.1128(7) . ?
Mo1 N3 2.131(4) . ?
Mo1 N5 2.161(4) . ?
Mo1 N1 2.174(4) . ?
Mo2 O1 2.098(4) 2_655 ?
Mo2 N4 2.119(4) . ?
Mo2 N6 2.141(4) . ?
Mo2 N2 2.145(4) . ?
Mo3 O2 2.068(4) 2_666 ?
Mo3 Mo4 2.1160(8) . ?
Mo3 N9 2.139(5) . ?
Mo3 N11 2.142(5) . ?
Mo3 N7 2.150(4) . ?
Mo4 O2 2.075(5) . ?
Mo4 N12 2.134(5) . ?
Mo4 N8 2.145(5) . ?
Mo4 N10 2.153(5) . ?
N1 C10 1.329(6) . ?
N1 C11 1.443(5) . ?
N2 C10 1.322(6) . ?
N2 C21 1.424(6) . ?
N3 C30 1.318(7) . ?
N3 C31 1.431(6) . ?
N4 C30 1.321(6) . ?
N4 C41 1.434(7) . ?
N5 C50 1.326(6) . ?
N5 C51 1.434(7) . ?
N6 C50 1.316(6) . ?
N6 C61 1.432(6) . ?
N7 C70 1.328(7) . ?
N7 C71 1.417(7) . ?
N8 C70 1.325(7) . ?
N8 C81 1.423(7) . ?
N9 C90 1.308(7) . ?
N9 C91 1.433(7) . ?
N10 C90 1.324(7) . ?
N10 C131 1.414(7) . ?
N10 C101 1.448(7) . ?
N11 C110 1.335(6) . ?
N11 C111 1.425(7) . ?
N12 C110 1.325(7) . ?
N12 C121 1.444(6) . ?
N12 C141 1.472(7) . ?
O22 C27 1.330(13) . ?
O22 C24 1.365(8) . ?
O3 C34 1.378(7) . ?
O3 C37 1.436(8) . ?
O4 C44 1.370(7) . ?
O4 C47 1.402(8) . ?
O5 C54 1.373(8) . ?
O5 C57 1.406(12) . ?
O6 C64 1.371(8) . ?
O6 C67 1.424(11) . ?
O7 C74 1.373(7) . ?
O7 C77 1.420(9) . ?
O8 C84 1.363(8) . ?
O8 C87 1.396(9) . ?
O9 C94 1.371(8) . ?
O9 C97 1.374(7) . ?
O11 C114 1.361(8) . ?
O11 C117 1.402(9) . ?
O1 Mo2 2.098(4) 2_655 ?
O2 Mo3 2.068(4) 2_666 ?
C10 H10A 0.9400 . ?
C11 C12 1.3900 . ?
C11 C16 1.3900 . ?
C12 C13 1.3900 . ?
C12 H12 0.9400 . ?
C13 C14 1.3900 . ?
C13 H13 0.9400 . ?
C14 O21 1.378(4) . ?
C14 C15 1.3900 . ?
C15 C16 1.3900 . ?
C15 H15 0.9400 . ?
C16 H16 0.9400 . ?
O21 C17 1.416(7) . ?
C17 H17D 0.9700 . ?
C17 H17E 0.9700 . ?
C17 H17F 0.9700 . ?
C21 C22 1.365(8) . ?
C21 C26 1.376(8) . ?
C22 C23 1.364(9) . ?
C22 H22B 0.9400 . ?
C23 C24 1.364(10) . ?
C23 H23A 0.9400 . ?
C24 C25 1.358(10) . ?
C25 C26 1.381(8) . ?
C25 H25A 0.9400 . ?
C26 H26A 0.9400 . ?
C27 H27A 0.9700 . ?
C27 H27B 0.9700 . ?
C27 H27C 0.9700 . ?
C30 H30A 0.9400 . ?
C31 C36 1.382(8) . ?
C31 C32 1.387(8) . ?
C32 C33 1.379(8) . ?
C32 H32A 0.9400 . ?
C33 C34 1.384(9) . ?
C33 H33A 0.9400 . ?
C34 C35 1.372(9) . ?
C35 C36 1.389(8) . ?
C35 H35A 0.9400 . ?
C36 H36A 0.9400 . ?
C37 H37A 0.9700 . ?
C37 H37B 0.9700 . ?
C37 H37C 0.9700 . ?
C41 C42 1.372(8) . ?
C41 C46 1.392(8) . ?
C42 C43 1.382(8) . ?
C42 H42A 0.9400 . ?
C43 C44 1.382(9) . ?
C43 H43A 0.9400 . ?
C44 C45 1.363(8) . ?
C45 C46 1.375(8) . ?
C45 H45A 0.9400 . ?
C46 H46A 0.9400 . ?
C47 H47A 0.9700 . ?
C47 H47B 0.9700 . ?
C47 H47C 0.9700 . ?
C50 H50A 0.9400 . ?
C51 C56 1.368(8) . ?
C51 C52 1.384(8) . ?
C52 C53 1.388(9) . ?
C52 H52A 0.9400 . ?
C53 C54 1.376(11) . ?
C53 H53A 0.9400 . ?
C54 C55 1.362(10) . ?
C55 C56 1.388(9) . ?
C55 H55A 0.9400 . ?
C56 H56A 0.9400 . ?
C57 H57A 0.9700 . ?
C57 H57B 0.9700 . ?
C57 H57C 0.9700 . ?
C61 C62 1.372(8) . ?
C61 C66 1.391(8) . ?
C62 C63 1.382(8) . ?
C62 H62A 0.9400 . ?
C63 C64 1.384(10) . ?
C63 H63A 0.9400 . ?
C64 C65 1.381(10) . ?
C65 C66 1.367(8) . ?
C65 H65A 0.9400 . ?
C66 H66A 0.9400 . ?
C67 H67A 0.9700 . ?
C67 H67B 0.9700 . ?
C67 H67C 0.9700 . ?
C70 H70A 0.9400 . ?
C71 C72 1.387(8) . ?
C71 C76 1.393(8) . ?
C72 C73 1.384(8) . ?
C72 H72A 0.9400 . ?
C73 C74 1.366(9) . ?
C73 H73A 0.9400 . ?
C74 C75 1.389(9) . ?
C75 C76 1.375(8) . ?
C75 H75A 0.9400 . ?
C76 H76A 0.9400 . ?
C77 H77A 0.9700 . ?
C77 H77B 0.9700 . ?
C77 H77C 0.9700 . ?
C81 C86 1.369(8) . ?
C81 C82 1.379(8) . ?
C82 C83 1.380(9) . ?
C82 H82A 0.9400 . ?
C83 C84 1.352(10) . ?
C83 H83A 0.9400 . ?
C84 C85 1.365(9) . ?
C85 C86 1.380(8) . ?
C85 H85A 0.9400 . ?
C86 H86A 0.9400 . ?
C87 H87A 0.9700 . ?
C87 H87B 0.9700 . ?
C87 H87C 0.9700 . ?
C90 H90A 0.9400 . ?
C91 C92 1.374(8) . ?
C91 C96 1.397(8) . ?
C92 C93 1.382(9) . ?
C92 H92A 0.9400 . ?
C93 C94 1.371(10) . ?
C93 H93A 0.9400 . ?
C94 C95 1.375(10) . ?
C95 C96 1.370(9) . ?
C95 H95A 0.9400 . ?
C96 H96A 0.9400 . ?
C97 H97A 0.9700 . ?
C97 H97B 0.9700 . ?
C97 H97C 0.9700 . ?
C110 H11A 0.9400 . ?
C111 C116 1.383(8) . ?
C111 C112 1.383(8) . ?
C112 C113 1.389(9) . ?
C112 H11B 0.9400 . ?
C113 C114 1.374(9) . ?
C113 H11C 0.9400 . ?
C114 C115 1.380(9) . ?
C115 C116 1.375(9) . ?
C115 H11D 0.9400 . ?
C116 H11E 0.9400 . ?
C117 H11F 0.9700 . ?
C117 H11G 0.9700 . ?
C117 H11H 0.9700 . ?
C121 C122 1.3900 . ?
C121 C126 1.3900 . ?
C122 C123 1.3900 . ?
C122 H12A 0.9400 . ?
C123 C124 1.3900 . ?
C123 H12B 0.9400 . ?
C124 O12 1.387(9) . ?
C124 C125 1.3900 . ?
C125 C126 1.3900 . ?
C125 H12C 0.9400 . ?
C126 H12D 0.9400 . ?
O12 C127 1.17(2) . ?
C127 H12E 0.9700 . ?
C127 H12F 0.9700 . ?
C127 H12G 0.9700 . ?
C141 C142 1.3900 . ?
C141 C146 1.3900 . ?
C142 C143 1.3900 . ?
C142 H14A 0.9400 . ?
C143 C144 1.3900 . ?
C143 H14B 0.9400 . ?
C144 C145 1.3900 . ?
C144 O14 1.392(10) . ?
C145 C146 1.3900 . ?
C145 H14C 0.9400 . ?
C146 H14D 0.9400 . ?
O14 C147 1.17(2) . ?
C147 H14E 0.9700 . ?
C147 H14F 0.9700 . ?
C147 H14G 0.9700 . ?
C101 C102 1.3900 . ?
C101 C106 1.3900 . ?
C102 C103 1.3900 . ?
C102 H10B 0.9400 . ?
C103 C104 1.3900 . ?
C103 H10C 0.9400 . ?
C104 O10 1.368(8) . ?
C104 C105 1.3900 . ?
C105 C106 1.3900 . ?
C105 H10D 0.9400 . ?
C106 H10E 0.9400 . ?
O10 C107 1.311(18) . ?
C107 H10F 0.9700 . ?
C107 H10G 0.9700 . ?
C107 H10H 0.9700 . ?
C131 C132 1.3900 . ?
C131 C136 1.3900 . ?
C132 C133 1.3900 . ?
C132 H13A 0.9400 . ?
C133 C134 1.3900 . ?
C133 H13B 0.9400 . ?
C134 O13 1.365(9) . ?
C134 C135 1.3900 . ?
C135 C136 1.3900 . ?
C135 H13C 0.9400 . ?
C136 H13D 0.9400 . ?
O13 C137 1.317(18) . ?
C137 H13E 0.9700 . ?
C137 H13F 0.9700 . ?
C137 H13G 0.9700 . ?
Cl1 C1S 1.777(10) . ?
Cl2 Cl2 1.51(4) 2_756 ?
Cl2 C1S 1.778(10) . ?
C1S H1SA 0.9800 . ?
C1S H1SB 0.9800 . ?
